data_7044319
loop_
_publ_author_name
'Ma, Ruru'
'Xu, Dongdong'
'Yang, Yun'
'Su, Xin'
'Lei, Bing-Hua'
'Yang, Zhihua'
'Pan, ShiLie'

_publ_section_title
;
 ScMO(BO3) (M = Ca, Cd)&#xFF1A;New Sc-based oxyborates featuring
 interesting edge-sharing sandwich-like chains and UV cut-off edges
;
_journal_name_full 'Dalton Trans.'
_journal_paper_doi 10.1039/C7DT03172F
_journal_year 2017
_chemical_formula_sum 'B Ca O4 Sc'
_chemical_formula_weight 159.85
_chemical_name_systematic
; 
 ? 
;
_space_group_IT_number 62
_symmetry_cell_setting orthorhombic
_symmetry_space_group_name_Hall '-P 2ac 2n'
_symmetry_space_group_name_H-M 'P n m a'
_atom_sites_solution_primary direct
_atom_sites_solution_secondary difmap
_audit_creation_method SHELXL-97
_audit_update_record
;
2017-05-15 deposited with the CCDC.
2017-09-25 downloaded from the CCDC.
;
_cell_angle_alpha 90.00
_cell_angle_beta 90.00
_cell_angle_gamma 90.00
_cell_formula_units_Z 4
_cell_length_a 10.283(4)
_cell_length_b 3.3636(13)
_cell_length_c 9.432(4)
_cell_measurement_reflns_used 438
_cell_measurement_temperature 296(2)
_cell_measurement_theta_max 27.47
_cell_measurement_theta_min 2.93
_cell_volume 326.2(2)
_computing_cell_refinement 'Bruker SMART'
_computing_data_collection 'Bruker SMART'
_computing_data_reduction 'Bruker SAINT'
_computing_molecular_graphics SHELXL-97
_computing_publication_material SHELXL-97
_computing_structure_refinement 'SHELXL-97 (Sheldrick, 1997)'
_computing_structure_solution 'SHELXS-97 (Sheldrick, 1990)'
_diffrn_ambient_temperature 296(2)
_diffrn_measured_fraction_theta_full 1.000
_diffrn_measured_fraction_theta_max 1.000
_diffrn_measurement_device_type 'CCD area detector'
_diffrn_measurement_method 'phi and omega scans'
_diffrn_radiation_monochromator graphite
_diffrn_radiation_source 'fine-focus sealed tube'
_diffrn_radiation_type MoK\a
_diffrn_radiation_wavelength 0.71073
_diffrn_reflns_av_R_equivalents 0.0181
_diffrn_reflns_av_sigmaI/netI 0.0152
_diffrn_reflns_limit_h_max 9
_diffrn_reflns_limit_h_min -13
_diffrn_reflns_limit_k_max 4
_diffrn_reflns_limit_k_min -4
_diffrn_reflns_limit_l_max 12
_diffrn_reflns_limit_l_min -12
_diffrn_reflns_number 1857
_diffrn_reflns_theta_full 27.47
_diffrn_reflns_theta_max 27.47
_diffrn_reflns_theta_min 2.93
_exptl_absorpt_coefficient_mu 3.662
_exptl_absorpt_correction_T_max 0.714
_exptl_absorpt_correction_T_min 0.653
_exptl_absorpt_correction_type numerical
_exptl_absorpt_process_details face-indexed
_exptl_crystal_colour colorless
_exptl_crystal_density_diffrn 3.255
_exptl_crystal_density_method 'not measured'
_exptl_crystal_description block
_exptl_crystal_F_000 312
_exptl_crystal_size_max 0.119
_exptl_crystal_size_mid 0.115
_exptl_crystal_size_min 0.092
_refine_diff_density_max 0.217
_refine_diff_density_min -0.300
_refine_diff_density_rms 0.078
_refine_ls_extinction_coef 0.012(2)
_refine_ls_extinction_expression Fc^*^=kFc[1+0.001xFc^2^\l^3^/sin(2\q)]^-1/4^
_refine_ls_extinction_method SHELXL
_refine_ls_goodness_of_fit_ref 1.174
_refine_ls_matrix_type full
_refine_ls_number_parameters 44
_refine_ls_number_reflns 438
_refine_ls_number_restraints 0
_refine_ls_restrained_S_all 1.174
_refine_ls_R_factor_all 0.0180
_refine_ls_R_factor_gt 0.0152
_refine_ls_shift/su_max 0.000
_refine_ls_shift/su_mean 0.000
_refine_ls_structure_factor_coef Fsqd
_refine_ls_weighting_details 'calc w=1/[\s^2^(Fo^2^)+(0.0252P)^2^+0.1446P] where P=(Fo^2^+2Fc^2^)/3'
_refine_ls_weighting_scheme calc
_refine_ls_wR_factor_gt 0.0460
_refine_ls_wR_factor_ref 0.0480
_reflns_number_gt 395
_reflns_number_total 438
_reflns_threshold_expression >2sigma(I)
_cod_data_source_file c7dt03172f2.cif
_cod_data_source_block 1_CCDC1
_cod_depositor_comments
;
The following automatic conversions were performed:

'_symmetry_cell_setting' value 'Orthorhombic' changed to
'orthorhombic' according to
/home/data/users/saulius/crontab/automatic-downloads/rss-feeds/RSC/lib/dictionaries/cif_core.dic
dictionary named 'cif_core.dic' version 2.4.2 from 2011-04-26.

Automatic conversion script
Id: cif_fix_values 4973 2017-02-22 13:04:09Z antanas 
;
_cod_original_sg_symbol_H-M Pnma
_cod_database_code 7044319

loop_
_symmetry_equiv_pos_as_xyz
'x, y, z'
'-x+1/2, -y, z+1/2'
'-x, y+1/2, -z'
'x+1/2, -y+1/2, -z+1/2'
'-x, -y, -z'
'x-1/2, y, -z-1/2'
'x, -y-1/2, z'
'-x-1/2, y-1/2, z-1/2'

loop_
_atom_site_label
_atom_site_type_symbol
_atom_site_fract_x
_atom_site_fract_y
_atom_site_fract_z
_atom_site_U_iso_or_equiv
_atom_site_adp_type
_atom_site_occupancy
_atom_site_symmetry_multiplicity
_atom_site_calc_flag
_atom_site_refinement_flags
Sc1 Sc 0.38994(4) 1.2500 0.57162(5) 0.00806(17) Uani 1 2 d S
Ca1 Ca 0.58870(5) 0.7500 0.84087(5) 0.00786(16) Uani 1 2 d S
B1 B 0.3046(3) 1.2500 0.8649(3) 0.0084(5) Uani 1 2 d S
O1 O 0.50199(16) 0.7500 0.61564(17) 0.0079(4) Uani 1 2 d S
O2 O 0.24343(17) 1.2500 0.73431(18) 0.0107(4) Uani 1 2 d S
O3 O 0.26621(17) 0.7500 0.48923(17) 0.0106(4) Uani 1 2 d S
O4 O 0.43786(18) 0.2500 0.8747(2) 0.0158(4) Uani 1 2 d S

loop_
_atom_site_aniso_label
_atom_site_aniso_U_11
_atom_site_aniso_U_22
_atom_site_aniso_U_33
_atom_site_aniso_U_23
_atom_site_aniso_U_13
_atom_site_aniso_U_12
Sc1 0.0069(2) 0.0081(2) 0.0091(3) 0.000 0.00166(17) 0.000
Ca1 0.0069(3) 0.0078(3) 0.0089(3) 0.000 -0.00074(17) 0.000
B1 0.0112(13) 0.0059(11) 0.0080(12) 0.000 0.0014(10) 0.000
O1 0.0066(8) 0.0109(8) 0.0062(8) 0.000 0.0002(6) 0.000
O2 0.0131(8) 0.0118(8) 0.0071(8) 0.000 0.0002(7) 0.000
O3 0.0109(8) 0.0147(8) 0.0062(8) 0.000 -0.0004(7) 0.000
O4 0.0087(8) 0.0106(8) 0.0280(11) 0.000 0.0035(8) 0.000

loop_
_atom_type_symbol
_atom_type_description
_atom_type_scat_dispersion_real
_atom_type_scat_dispersion_imag
_atom_type_scat_source
B B 0.0013 0.0007 'International Tables Vol C Tables 4.2.6.8 and 6.1.1.4'
O O 0.0106 0.0060 'International Tables Vol C Tables 4.2.6.8 and 6.1.1.4'
Ca Ca 0.2262 0.3064 'International Tables Vol C Tables 4.2.6.8 and 6.1.1.4'
Sc Sc 0.2519 0.3716 'International Tables Vol C Tables 4.2.6.8 and 6.1.1.4'

loop_
_geom_angle_atom_site_label_1
_geom_angle_atom_site_label_2
_geom_angle_atom_site_label_3
_geom_angle
_geom_angle_site_symmetry_1
_geom_angle_site_symmetry_3
O1 Sc1 O1 107.88(8) 1_565 .
O1 Sc1 O1 82.76(6) 1_565 5_676
O1 Sc1 O1 82.76(6) . 5_676
O1 Sc1 O2 104.22(6) 1_565 .
O1 Sc1 O2 104.22(6) . .
O1 Sc1 O2 167.70(7) 5_676 .
O1 Sc1 O3 170.91(6) 1_565 .
O1 Sc1 O3 77.15(6) . .
O1 Sc1 O3 90.51(6) 5_676 .
O2 Sc1 O3 81.38(6) . .
O1 Sc1 O3 77.15(6) 1_565 1_565
O1 Sc1 O3 170.91(6) . 1_565
O1 Sc1 O3 90.51(6) 5_676 1_565
O2 Sc1 O3 81.38(6) . 1_565
O3 Sc1 O3 96.89(7) . 1_565
O1 Sc1 Sc1 41.46(5) 1_565 5_686
O1 Sc1 Sc1 96.90(5) . 5_686
O1 Sc1 Sc1 41.30(3) 5_676 5_686
O2 Sc1 Sc1 144.63(2) . 5_686
O3 Sc1 Sc1 131.52(5) . 5_686
O3 Sc1 Sc1 81.83(5) 1_565 5_686
O1 Sc1 Sc1 96.90(5) 1_565 5_676
O1 Sc1 Sc1 41.46(5) . 5_676
O1 Sc1 Sc1 41.30(3) 5_676 5_676
O2 Sc1 Sc1 144.63(2) . 5_676
O3 Sc1 Sc1 81.83(5) . 5_676
O3 Sc1 Sc1 131.52(5) 1_565 5_676
Sc1 Sc1 Sc1 65.08(3) 5_686 5_676
O1 Sc1 Sc1 143.94(4) 1_565 1_545
O1 Sc1 Sc1 36.06(4) . 1_545
O1 Sc1 Sc1 90.0 5_676 1_545
O2 Sc1 Sc1 90.0 . 1_545
O3 Sc1 Sc1 41.56(4) . 1_545
O3 Sc1 Sc1 138.44(4) 1_565 1_545
Sc1 Sc1 Sc1 122.538(15) 5_686 1_545
Sc1 Sc1 Sc1 57.462(15) 5_676 1_545
O1 Sc1 Sc1 36.06(4) 1_565 1_565
O1 Sc1 Sc1 143.94(4) . 1_565
O1 Sc1 Sc1 90.0 5_676 1_565
O2 Sc1 Sc1 90.0 . 1_565
O3 Sc1 Sc1 138.44(4) . 1_565
O3 Sc1 Sc1 41.56(4) 1_565 1_565
Sc1 Sc1 Sc1 57.462(15) 5_686 1_565
Sc1 Sc1 Sc1 122.538(15) 5_676 1_565
Sc1 Sc1 Sc1 180.00(3) 1_545 1_565
O1 Sc1 Ca1 143.51(5) 1_565 6_557
O1 Sc1 Ca1 93.03(5) . 6_557
O1 Sc1 Ca1 130.44(4) 5_676 6_557
O2 Sc1 Ca1 40.34(4) . 6_557
O3 Sc1 Ca1 41.13(4) . 6_557
O3 Sc1 Ca1 86.68(5) 1_565 6_557
Sc1 Sc1 Ca1 165.42(2) 5_686 6_557
Sc1 Sc1 Ca1 117.91(3) 5_676 6_557
Sc1 Sc1 Ca1 62.319(13) 1_545 6_557
Sc1 Sc1 Ca1 117.681(13) 1_565 6_557
O1 Sc1 Ca1 93.03(5) 1_565 6_567
O1 Sc1 Ca1 143.51(5) . 6_567
O1 Sc1 Ca1 130.44(4) 5_676 6_567
O2 Sc1 Ca1 40.34(4) . 6_567
O3 Sc1 Ca1 86.68(5) . 6_567
O3 Sc1 Ca1 41.13(4) 1_565 6_567
Sc1 Sc1 Ca1 117.91(3) 5_686 6_567
Sc1 Sc1 Ca1 165.42(2) 5_676 6_567
Sc1 Sc1 Ca1 117.681(13) 1_545 6_567
Sc1 Sc1 Ca1 62.319(13) 1_565 6_567
Ca1 Sc1 Ca1 55.36(3) 6_557 6_567
O1 Ca1 O4 82.39(6) . .
O1 Ca1 O4 82.39(6) . 1_565
O4 Ca1 O4 93.44(7) . 1_565
O1 Ca1 O2 89.10(5) . 6_657
O4 Ca1 O2 170.89(6) . 6_657
O4 Ca1 O2 88.63(5) 1_565 6_657
O1 Ca1 O2 89.10(5) . 6_647
O4 Ca1 O2 88.63(5) . 6_647
O4 Ca1 O2 170.89(6) 1_565 6_647
O2 Ca1 O2 87.98(7) 6_657 6_647
O1 Ca1 O3 154.05(6) . 6_657
O4 Ca1 O3 114.42(6) . 6_657
O4 Ca1 O3 114.42(6) 1_565 6_657
O2 Ca1 O3 72.50(5) 6_657 6_657
O2 Ca1 O3 72.50(5) 6_647 6_657
O1 Ca1 O4 151.42(6) . 5_667
O4 Ca1 O4 78.14(6) . 5_667
O4 Ca1 O4 78.14(6) 1_565 5_667
O2 Ca1 O4 110.97(5) 6_657 5_667
O2 Ca1 O4 110.97(5) 6_647 5_667
O3 Ca1 O4 54.54(6) 6_657 5_667
O1 Ca1 B1 178.79(7) . 5_677
O4 Ca1 B1 96.79(6) . 5_677
O4 Ca1 B1 96.79(6) 1_565 5_677
O2 Ca1 B1 91.77(6) 6_657 5_677
O2 Ca1 B1 91.77(6) 6_647 5_677
O3 Ca1 B1 27.16(7) 6_657 5_677
O4 Ca1 B1 27.38(6) 5_667 5_677
O1 Ca1 Ca1 90.0 . 1_545
O4 Ca1 Ca1 43.28(4) . 1_545
O4 Ca1 Ca1 136.72(4) 1_565 1_545
O2 Ca1 Ca1 133.99(3) 6_657 1_545
O2 Ca1 Ca1 46.01(3) 6_647 1_545
O3 Ca1 Ca1 90.0 6_657 1_545
O4 Ca1 Ca1 90.0 5_667 1_545
B1 Ca1 Ca1 90.0 5_677 1_545
O1 Ca1 Ca1 90.0 . 1_565
O4 Ca1 Ca1 136.72(4) . 1_565
O4 Ca1 Ca1 43.28(4) 1_565 1_565
O2 Ca1 Ca1 46.01(3) 6_657 1_565
O2 Ca1 Ca1 133.99(3) 6_647 1_565
O3 Ca1 Ca1 90.0 6_657 1_565
O4 Ca1 Ca1 90.0 5_667 1_565
B1 Ca1 Ca1 90.0 5_677 1_565
Ca1 Ca1 Ca1 180.0 1_545 1_565
O1 Ca1 Sc1 122.78(4) . 6_657
O4 Ca1 Sc1 151.79(5) . 6_657
O4 Ca1 Sc1 101.82(5) 1_565 6_657
O2 Ca1 Sc1 35.09(4) 6_657 6_657
O2 Ca1 Sc1 80.04(4) 6_647 6_657
O3 Ca1 Sc1 37.49(3) 6_657 6_657
O4 Ca1 Sc1 81.95(4) 5_667 6_657
B1 Ca1 Sc1 58.23(5) 5_677 6_657
Ca1 Ca1 Sc1 117.681(13) 1_545 6_657
Ca1 Ca1 Sc1 62.319(13) 1_565 6_657
O1 Ca1 Sc1 122.78(4) . 6_647
O4 Ca1 Sc1 101.82(5) . 6_647
O4 Ca1 Sc1 151.79(5) 1_565 6_647
O2 Ca1 Sc1 80.04(4) 6_657 6_647
O2 Ca1 Sc1 35.09(4) 6_647 6_647
O3 Ca1 Sc1 37.49(3) 6_657 6_647
O4 Ca1 Sc1 81.95(4) 5_667 6_647
B1 Ca1 Sc1 58.23(5) 5_677 6_647
Ca1 Ca1 Sc1 62.319(13) 1_545 6_647
Ca1 Ca1 Sc1 117.681(13) 1_565 6_647
Sc1 Ca1 Sc1 55.36(3) 6_657 6_647
O4 B1 O3 118.0(2) 1_565 2_575
O4 B1 O2 121.0(2) 1_565 .
O3 B1 O2 121.1(2) 2_575 .
O4 B1 Ca1 64.55(13) 1_565 5_677
O3 B1 Ca1 53.41(12) 2_575 5_677
O2 B1 Ca1 174.49(18) . 5_677
Sc1 O1 Sc1 107.88(8) 1_545 .
Sc1 O1 Sc1 97.24(6) 1_545 5_676
Sc1 O1 Sc1 97.24(6) . 5_676
Sc1 O1 Ca1 113.48(5) 1_545 .
Sc1 O1 Ca1 113.48(5) . .
Sc1 O1 Ca1 125.05(8) 5_676 .
B1 O2 Sc1 108.45(15) . .
B1 O2 Ca1 124.05(9) . 6_557
Sc1 O2 Ca1 104.56(6) . 6_557
B1 O2 Ca1 124.05(9) . 6_567
Sc1 O2 Ca1 104.56(6) . 6_567
Ca1 O2 Ca1 87.98(6) 6_557 6_567
B1 O3 Sc1 126.33(7) 2_574 .
B1 O3 Sc1 126.33(7) 2_574 1_545
Sc1 O3 Sc1 96.89(7) . 1_545
B1 O3 Ca1 99.43(15) 2_574 6_557
Sc1 O3 Ca1 101.38(6) . 6_557
Sc1 O3 Ca1 101.38(6) 1_545 6_557
B1 O4 Ca1 131.34(6) 1_545 .
B1 O4 Ca1 131.34(6) 1_545 1_545
Ca1 O4 Ca1 93.44(7) . 1_545
B1 O4 Ca1 88.08(14) 1_545 5_667
Ca1 O4 Ca1 101.86(6) . 5_667
Ca1 O4 Ca1 101.86(6) 1_545 5_667

loop_
_geom_bond_atom_site_label_1
_geom_bond_atom_site_label_2
_geom_bond_distance
_geom_bond_site_symmetry_2
Sc1 O1 2.0805(12) 1_565
Sc1 O1 2.0805(11) .
Sc1 O1 2.0868(18) 5_676
Sc1 O2 2.1505(18) .
Sc1 O3 2.2475(13) .
Sc1 O3 2.2475(13) 1_565
Sc1 Sc1 3.1269(11) 5_686
Sc1 Sc1 3.1269(11) 5_676
Sc1 Sc1 3.3636(13) 1_545
Sc1 Sc1 3.3636(13) 1_565
Sc1 Ca1 3.6203(12) 6_557
Sc1 Ca1 3.6203(12) 6_567
Ca1 O1 2.3039(19) .
Ca1 O4 2.3101(14) .
Ca1 O4 2.3101(14) 1_565
Ca1 O2 2.4214(14) 6_657
Ca1 O2 2.4214(14) 6_647
Ca1 O3 2.4290(19) 6_657
Ca1 O4 2.696(2) 5_667
Ca1 B1 2.984(3) 5_677
Ca1 Ca1 3.3636(13) 1_545
Ca1 Ca1 3.3636(13) 1_565
Ca1 Sc1 3.6203(12) 6_657
Ca1 Sc1 3.6203(12) 6_647
B1 O4 1.373(3) 1_565
B1 O3 1.381(3) 2_575
B1 O2 1.383(3) .
B1 Ca1 2.984(3) 5_677
O1 Sc1 2.0805(11) 1_545
O1 Sc1 2.0868(18) 5_676
O2 Ca1 2.4214(14) 6_557
O2 Ca1 2.4214(14) 6_567
O3 B1 1.381(3) 2_574
O3 Sc1 2.2475(13) 1_545
O3 Ca1 2.4290(19) 6_557
O4 B1 1.373(3) 1_545
O4 Ca1 2.3101(14) 1_545
O4 Ca1 2.696(2) 5_667
